data_1504472
loop_
_publ_author_name
'Burns, Aaron C.'
'Forsyth, Craig J.'

_publ_section_title
;
 Intramolecular Diels-Alder/Tsuji allylation assembly of the
 functionalized trans-decalin of salvinorin A.
;
_journal_issue 1
_journal_name_full 'Organic letters'
_journal_page_first 97
_journal_page_last 100
_journal_paper_doi 10.1021/ol7024058
_journal_volume 10
_journal_year 2008
_chemical_absolute_configuration syn
_chemical_formula_sum 'C18 H26 O4'
_chemical_formula_weight 306.39
_chemical_name_systematic
; 
 ? 
;
_space_group_IT_number 19
_symmetry_cell_setting orthorhombic
_symmetry_space_group_name_Hall 'P 2ac 2ab'
_symmetry_space_group_name_H-M 'P 21 21 21'
_atom_sites_solution_hydrogens geom
_atom_sites_solution_primary direct
_atom_sites_solution_secondary difmap
_audit_creation_method SHELXL-97
_cell_angle_alpha 90.00
_cell_angle_beta 90.00
_cell_angle_gamma 90.00
_cell_formula_units_Z 4
_cell_length_a 10.4487(14)
_cell_length_b 10.7250(15)
_cell_length_c 15.021(2)
_cell_measurement_reflns_used 3023
_cell_measurement_temperature 173(2)
_cell_measurement_theta_max 27.49
_cell_measurement_theta_min 2.33
_cell_volume 1683.3(4)
_computing_cell_refinement 'SAINT, Bruker'
_computing_data_collection 'SMART, Bruker'
_computing_data_reduction 'SAINT, Bruker'
_computing_molecular_graphics 'SHELXTL, Bruker'
_computing_publication_material 'Bruker SHELXTL'
_computing_structure_refinement 'SHELXL-97 (Sheldrick, 1997)'
_computing_structure_solution 'SHELXS-97 (Sheldrick, 1990)'
_diffrn_ambient_temperature 173(2)
_diffrn_measured_fraction_theta_full 0.999
_diffrn_measured_fraction_theta_max 0.999
_diffrn_measurement_device_type 'Siemens SMART Platform CCD'
_diffrn_measurement_method 'area detector, omega scans per phi'
_diffrn_radiation_monochromator graphite
_diffrn_radiation_source 'normal-focus sealed tube'
_diffrn_radiation_type MoK\a
_diffrn_radiation_wavelength 0.71073
_diffrn_reflns_av_R_equivalents 0.0234
_diffrn_reflns_av_sigmaI/netI 0.0144
_diffrn_reflns_limit_h_max 13
_diffrn_reflns_limit_h_min -13
_diffrn_reflns_limit_k_max 13
_diffrn_reflns_limit_k_min -13
_diffrn_reflns_limit_l_max 19
_diffrn_reflns_limit_l_min -13
_diffrn_reflns_number 14080
_diffrn_reflns_theta_full 27.50
_diffrn_reflns_theta_max 27.50
_diffrn_reflns_theta_min 2.33
_exptl_absorpt_coefficient_mu 0.084
_exptl_absorpt_correction_T_max 1.000000
_exptl_absorpt_correction_T_min 0.894777
_exptl_absorpt_correction_type multi-scan
_exptl_absorpt_process_details 'SADABS, R. Blessing, 1995'
_exptl_crystal_colour colorless
_exptl_crystal_density_diffrn 1.209
_exptl_crystal_density_meas 0
_exptl_crystal_density_method 'not measured'
_exptl_crystal_description block
_exptl_crystal_F_000 664
_exptl_crystal_size_max 0.4
_exptl_crystal_size_mid 0.4
_exptl_crystal_size_min 0.1
_refine_diff_density_max 0.370
_refine_diff_density_min -0.222
_refine_diff_density_rms 0.040
_refine_ls_abs_structure_details 'Flack H D (1983), 1643 Friedel Pairs, Acta Cryst. A39, 876-881'
_refine_ls_abs_structure_Flack 0(10)
_refine_ls_extinction_method none
_refine_ls_goodness_of_fit_ref 1.068
_refine_ls_hydrogen_treatment riding
_refine_ls_matrix_type full
_refine_ls_number_parameters 199
_refine_ls_number_reflns 2202
_refine_ls_number_restraints 0
_refine_ls_restrained_S_all 1.068
_refine_ls_R_factor_all 0.0501
_refine_ls_R_factor_gt 0.0470
_refine_ls_shift/su_max 0.001
_refine_ls_shift/su_mean 0.000
_refine_ls_structure_factor_coef Fsqd
_refine_ls_weighting_details 'calc w=1/[\s^2^(Fo^2^)+(0.0797P)^2^+0.4128P] where P=(Fo^2^+2Fc^2^)/3'
_refine_ls_weighting_scheme calc
_refine_ls_wR_factor_gt 0.1327
_refine_ls_wR_factor_ref 0.1355
_reflns_number_gt 2060
_reflns_number_total 2202
_reflns_threshold_expression >2sigma(I)
_cod_data_source_file ol7024058-file003.cif
_cod_data_source_block 06232final
_cod_original_cell_volume 1683.2(4)
_cod_original_sg_symbol_H-M P2(1)2(1)2(1)
_cod_database_code 1504472

loop_
_symmetry_equiv_pos_as_xyz
'x, y, z'
'-x+1/2, -y, z+1/2'
'-x, y+1/2, -z+1/2'
'x+1/2, -y+1/2, -z'

loop_
_atom_site_label
_atom_site_type_symbol
_atom_site_fract_x
_atom_site_fract_y
_atom_site_fract_z
_atom_site_U_iso_or_equiv
_atom_site_adp_type
_atom_site_occupancy
_atom_site_symmetry_multiplicity
_atom_site_calc_flag
_atom_site_refinement_flags
O1 O 0.4353(3) 0.6044(2) 1.23101(13) 0.0689(7) Uani 1 1 d .
O2 O 0.8086(2) 0.2383(2) 1.06385(18) 0.0713(7) Uani 1 1 d .
O3 O 0.35972(19) 0.6974(2) 0.92631(12) 0.0556(6) Uani 1 1 d .
O4 O 0.52238(17) 0.56800(18) 0.87834(10) 0.0444(5) Uani 1 1 d .
C1 C 0.4560(3) 0.5885(2) 1.15278(16) 0.0404(5) Uani 1 1 d .
C2 C 0.3855(3) 0.6679(3) 1.08707(17) 0.0504(7) Uani 1 1 d .
H2A H 0.4235 0.7524 1.0861 0.060 Uiso 1 1 calc R
H2B H 0.2949 0.6758 1.1056 0.060 Uiso 1 1 calc R
C3 C 0.3917(2) 0.6121(3) 0.99541(16) 0.0428(6) Uani 1 1 d .
H3A H 0.3362 0.5363 0.9919 0.051 Uiso 1 1 calc R
C4 C 0.5286(2) 0.5793(2) 0.97299(13) 0.0322(5) Uani 1 1 d .
H4A H 0.5865 0.6497 0.9897 0.039 Uiso 1 1 calc R
C5 C 0.5679(2) 0.46222(19) 1.02152(14) 0.0300(4) Uani 1 1 d .
H5A H 0.5026 0.3976 1.0061 0.036 Uiso 1 1 calc R
C6 C 0.7007(2) 0.4079(2) 0.99133(16) 0.0329(5) Uani 1 1 d .
C7 C 0.7663(2) 0.3433(3) 1.0696(2) 0.0474(6) Uani 1 1 d .
C8 C 0.7814(3) 0.4200(3) 1.15388(19) 0.0578(8) Uani 1 1 d .
H8A H 0.8684 0.4566 1.1546 0.069 Uiso 1 1 calc R
H8B H 0.7742 0.3637 1.2059 0.069 Uiso 1 1 calc R
C9 C 0.6844(2) 0.5244(3) 1.16407(17) 0.0455(6) Uani 1 1 d .
H9A H 0.7160 0.6000 1.1333 0.055 Uiso 1 1 calc R
H9B H 0.6738 0.5446 1.2279 0.055 Uiso 1 1 calc R
C10 C 0.5546(2) 0.48579(19) 1.12457(14) 0.0317(4) Uani 1 1 d .
C11 C 0.5062(3) 0.3670(2) 1.16970(18) 0.0463(6) Uani 1 1 d .
H11A H 0.5637 0.2976 1.1555 0.069 Uiso 1 1 calc R
H11B H 0.4199 0.3478 1.1482 0.069 Uiso 1 1 calc R
H11C H 0.5040 0.3794 1.2343 0.069 Uiso 1 1 calc R
C12 C 0.6772(3) 0.3169(3) 0.9146(2) 0.0518(7) Uani 1 1 d .
H12A H 0.6181 0.2514 0.9341 0.078 Uiso 1 1 calc R
H12B H 0.7586 0.2791 0.8965 0.078 Uiso 1 1 calc R
H12C H 0.6400 0.3618 0.8641 0.078 Uiso 1 1 calc R
C13 C 0.7948(2) 0.5123(2) 0.96011(17) 0.0354(5) Uani 1 1 d .
H13A H 0.7568 0.5554 0.9081 0.042 Uiso 1 1 calc R
H13B H 0.8035 0.5744 1.0085 0.042 Uiso 1 1 calc R
C14 C 0.9259(2) 0.4666(3) 0.93502(18) 0.0440(6) Uani 1 1 d .
H14A H 0.9318 0.4097 0.8867 0.053 Uiso 1 1 calc R
C15 C 1.0319(3) 0.4986(4) 0.9741(3) 0.0663(9) Uani 1 1 d .
H15A H 1.0301 0.5553 1.0227 0.080 Uiso 1 1 calc R
H15B H 1.1111 0.4653 0.9541 0.080 Uiso 1 1 calc R
C16 C 0.3367(3) 0.5855(4) 0.7859(2) 0.0698(10) Uani 1 1 d .
H16A H 0.3002 0.5137 0.8171 0.105 Uiso 1 1 calc R
H16B H 0.3842 0.5567 0.7335 0.105 Uiso 1 1 calc R
H16C H 0.2676 0.6414 0.7669 0.105 Uiso 1 1 calc R
C17 C 0.4882(3) 0.7673(3) 0.80539(18) 0.0573(8) Uani 1 1 d .
H17A H 0.5452 0.8074 0.8486 0.086 Uiso 1 1 calc R
H17B H 0.4219 0.8264 0.7869 0.086 Uiso 1 1 calc R
H17C H 0.5379 0.7410 0.7533 0.086 Uiso 1 1 calc R
C18 C 0.4263(3) 0.6548(3) 0.84759(16) 0.0487(7) Uani 1 1 d .

loop_
_atom_site_aniso_label
_atom_site_aniso_U_11
_atom_site_aniso_U_22
_atom_site_aniso_U_33
_atom_site_aniso_U_23
_atom_site_aniso_U_13
_atom_site_aniso_U_12
O1 0.1004(17) 0.0662(13) 0.0400(10) -0.0108(9) -0.0014(12) 0.0295(14)
O2 0.0587(13) 0.0575(12) 0.0977(18) 0.0335(13) 0.0155(13) 0.0237(11)
O3 0.0487(10) 0.0820(14) 0.0362(9) 0.0031(10) -0.0011(8) 0.0366(10)
O4 0.0446(9) 0.0588(11) 0.0298(7) -0.0040(8) -0.0051(7) 0.0238(9)
C1 0.0488(13) 0.0360(11) 0.0363(11) -0.0041(10) -0.0019(10) 0.0015(10)
C2 0.0521(14) 0.0605(16) 0.0386(12) 0.0009(12) 0.0091(11) 0.0229(13)
C3 0.0350(11) 0.0577(15) 0.0357(11) 0.0019(11) -0.0019(9) 0.0148(11)
C4 0.0297(10) 0.0390(11) 0.0279(9) -0.0025(9) -0.0024(8) 0.0075(9)
C5 0.0267(9) 0.0291(9) 0.0341(10) -0.0032(8) -0.0043(8) -0.0013(8)
C6 0.0264(9) 0.0295(9) 0.0428(11) -0.0007(9) -0.0016(8) 0.0015(8)
C7 0.0303(11) 0.0480(13) 0.0637(16) 0.0180(13) 0.0038(11) 0.0064(10)
C8 0.0423(13) 0.085(2) 0.0463(14) 0.0152(16) -0.0103(12) 0.0040(15)
C9 0.0420(13) 0.0600(15) 0.0343(11) 0.0006(12) -0.0097(10) -0.0118(12)
C10 0.0346(10) 0.0295(10) 0.0310(10) 0.0016(8) -0.0043(8) -0.0050(9)
C11 0.0525(15) 0.0344(11) 0.0519(14) 0.0032(10) 0.0117(12) -0.0073(10)
C12 0.0424(13) 0.0446(13) 0.0683(17) -0.0229(14) 0.0001(13) 0.0071(11)
C13 0.0312(10) 0.0350(10) 0.0400(11) 0.0008(9) 0.0009(9) 0.0001(9)
C14 0.0362(11) 0.0468(13) 0.0490(14) 0.0025(11) 0.0076(11) 0.0029(10)
C15 0.0337(13) 0.084(2) 0.081(2) -0.0052(19) 0.0061(14) -0.0005(15)
C16 0.0522(16) 0.103(3) 0.0539(17) -0.0050(19) -0.0180(14) 0.0131(19)
C17 0.0608(17) 0.0666(17) 0.0445(13) 0.0040(13) 0.0022(13) 0.0300(15)
C18 0.0411(12) 0.0720(17) 0.0330(11) -0.0024(12) -0.0071(10) 0.0258(13)

loop_
_atom_type_symbol
_atom_type_description
_atom_type_scat_dispersion_real
_atom_type_scat_dispersion_imag
_atom_type_scat_source
C C 0.0033 0.0000 'International Tables Vol C Tables 4.2.6.8 and 6.1.1.4'
H H 0.0000 0.0000 'International Tables Vol C Tables 4.2.6.8 and 6.1.1.4'
O O 0.0106 0.0000 'International Tables Vol C Tables 4.2.6.8 and 6.1.1.4'

loop_
_geom_angle_atom_site_label_1
_geom_angle_atom_site_label_2
_geom_angle_atom_site_label_3
_geom_angle
C3 O3 C18 106.31(19)
C4 O4 C18 107.15(17)
O1 C1 C2 118.2(2)
O1 C1 C10 118.8(2)
C2 C1 C10 123.0(2)
C1 C2 C3 110.9(2)
C1 C2 H2A 109.5
C3 C2 H2A 109.5
C1 C2 H2B 109.5
C3 C2 H2B 109.5
H2A C2 H2B 108.1
O3 C3 C2 113.7(2)
O3 C3 C4 102.1(2)
C2 C3 C4 109.7(2)
O3 C3 H3A 110.3
C2 C3 H3A 110.3
C4 C3 H3A 110.3
O4 C4 C5 114.98(18)
O4 C4 C3 101.47(18)
C5 C4 C3 110.1(2)
O4 C4 H4A 110.0
C5 C4 H4A 110.0
C3 C4 H4A 110.0
C4 C5 C6 114.19(18)
C4 C5 C10 108.49(17)
C6 C5 C10 114.92(18)
C4 C5 H5A 106.2
C6 C5 H5A 106.2
C10 C5 H5A 106.2
C7 C6 C12 111.2(2)
C7 C6 C13 105.90(18)
C12 C6 C13 109.4(2)
C7 C6 C5 110.02(19)
C12 C6 C5 108.20(18)
C13 C6 C5 112.12(17)
O2 C7 C8 121.6(3)
O2 C7 C6 122.0(3)
C8 C7 C6 116.3(2)
C7 C8 C9 114.5(2)
C7 C8 H8A 108.6
C9 C8 H8A 108.6
C7 C8 H8B 108.6
C9 C8 H8B 108.6
H8A C8 H8B 107.6
C8 C9 C10 110.6(2)
C8 C9 H9A 109.5
C10 C9 H9A 109.5
C8 C9 H9B 109.5
C10 C9 H9B 109.5
H9A C9 H9B 108.1
C11 C10 C9 110.2(2)
C11 C10 C1 104.37(19)
C9 C10 C1 106.65(19)
C11 C10 C5 109.35(18)
C9 C10 C5 110.16(19)
C1 C10 C5 115.91(18)
C10 C11 H11A 109.5
C10 C11 H11B 109.5
H11A C11 H11B 109.5
C10 C11 H11C 109.5
H11A C11 H11C 109.5
H11B C11 H11C 109.5
C6 C12 H12A 109.5
C6 C12 H12B 109.5
H12A C12 H12B 109.5
C6 C12 H12C 109.5
H12A C12 H12C 109.5
H12B C12 H12C 109.5
C14 C13 C6 114.5(2)
C14 C13 H13A 108.6
C6 C13 H13A 108.6
C14 C13 H13B 108.6
C6 C13 H13B 108.6
H13A C13 H13B 107.6
C15 C14 C13 125.2(3)
C15 C14 H14A 117.4
C13 C14 H14A 117.4
C14 C15 H15A 120.0
C14 C15 H15B 120.0
H15A C15 H15B 120.0
C18 C16 H16A 109.5
C18 C16 H16B 109.5
H16A C16 H16B 109.5
C18 C16 H16C 109.5
H16A C16 H16C 109.5
H16B C16 H16C 109.5
C18 C17 H17A 109.5
C18 C17 H17B 109.5
H17A C17 H17B 109.5
C18 C17 H17C 109.5
H17A C17 H17C 109.5
H17B C17 H17C 109.5
O4 C18 O3 106.04(18)
O4 C18 C17 110.6(2)
O3 C18 C17 107.3(2)
O4 C18 C16 108.0(2)
O3 C18 C16 111.0(3)
C17 C18 C16 113.6(2)

loop_
_geom_bond_atom_site_label_1
_geom_bond_atom_site_label_2
_geom_bond_distance
O1 C1 1.207(3)
O2 C7 1.213(3)
O3 C3 1.423(3)
O3 C18 1.446(3)
O4 C4 1.428(2)
O4 C18 1.445(3)
C1 C2 1.498(4)
C1 C10 1.566(3)
C2 C3 1.503(4)
C2 H2A 0.9900
C2 H2B 0.9900
C3 C4 1.511(3)
C3 H3A 1.0000
C4 C5 1.509(3)
C4 H4A 1.0000
C5 C6 1.571(3)
C5 C10 1.575(3)
C5 H5A 1.0000
C6 C7 1.527(3)
C6 C12 1.530(3)
C6 C13 1.562(3)
C7 C8 1.518(4)
C8 C9 1.518(4)
C8 H8A 0.9900
C8 H8B 0.9900
C9 C10 1.537(3)
C9 H9A 0.9900
C9 H9B 0.9900
C10 C11 1.529(3)
C11 H11A 0.9800
C11 H11B 0.9800
C11 H11C 0.9800
C12 H12A 0.9800
C12 H12B 0.9800
C12 H12C 0.9800
C13 C14 1.504(3)
C13 H13A 0.9900
C13 H13B 0.9900
C14 C15 1.300(4)
C14 H14A 0.9500
C15 H15A 0.9500
C15 H15B 0.9500
C16 C18 1.513(4)
C16 H16A 0.9800
C16 H16B 0.9800
C16 H16C 0.9800
C17 C18 1.508(5)
C17 H17A 0.9800
C17 H17B 0.9800
C17 H17C 0.9800

loop_
_geom_torsion_atom_site_label_1
_geom_torsion_atom_site_label_2
_geom_torsion_atom_site_label_3
_geom_torsion_atom_site_label_4
_geom_torsion
O1 C1 C2 C3 -163.1(3)
C10 C1 C2 C3 16.7(4)
C18 O3 C3 C2 153.0(2)
C18 O3 C3 C4 34.9(3)
C1 C2 C3 O3 -163.1(2)
C1 C2 C3 C4 -49.5(3)
C18 O4 C4 C5 150.7(2)
C18 O4 C4 C3 31.9(3)
O3 C3 C4 O4 -41.0(2)
C2 C3 C4 O4 -161.9(2)
O3 C3 C4 C5 -163.2(2)
C2 C3 C4 C5 75.9(3)
O4 C4 C5 C6 56.9(3)
C3 C4 C5 C6 170.73(18)
O4 C4 C5 C10 -173.55(18)
C3 C4 C5 C10 -59.7(2)
C4 C5 C6 C7 148.6(2)
C10 C5 C6 C7 22.3(2)
C4 C5 C6 C12 -89.7(2)
C10 C5 C6 C12 144.0(2)
C4 C5 C6 C13 31.0(3)
C10 C5 C6 C13 -95.3(2)
C12 C6 C7 O2 9.4(3)
C13 C6 C7 O2 -109.3(3)
C5 C6 C7 O2 129.3(2)
C12 C6 C7 C8 -173.4(2)
C13 C6 C7 C8 67.9(3)
C5 C6 C7 C8 -53.5(3)
O2 C7 C8 C9 -157.9(3)
C6 C7 C8 C9 24.9(3)
C7 C8 C9 C10 34.1(3)
C8 C9 C10 C11 57.6(3)
C8 C9 C10 C1 170.3(2)
C8 C9 C10 C5 -63.1(3)
O1 C1 C10 C11 54.6(3)
C2 C1 C10 C11 -125.2(3)
O1 C1 C10 C9 -62.1(3)
C2 C1 C10 C9 118.2(3)
O1 C1 C10 C5 174.9(3)
C2 C1 C10 C5 -4.9(3)
C4 C5 C10 C11 142.7(2)
C6 C5 C10 C11 -88.1(2)
C4 C5 C10 C9 -96.0(2)
C6 C5 C10 C9 33.1(3)
C4 C5 C10 C1 25.1(3)
C6 C5 C10 C1 154.33(18)
C7 C6 C13 C14 56.9(3)
C12 C6 C13 C14 -63.1(3)
C5 C6 C13 C14 176.89(19)
C6 C13 C14 C15 -118.1(3)
C4 O4 C18 O3 -11.3(3)
C4 O4 C18 C17 104.7(2)
C4 O4 C18 C16 -130.4(2)
C3 O3 C18 O4 -15.7(3)
C3 O3 C18 C17 -134.0(2)
C3 O3 C18 C16 101.3(3)
